data_4029445
loop_
_publ_author_name
'Mori, Hiroki'
'Chen, Xi-Chao'
'Chang, Ning-Hui'
'Hamao, Shino'
'Kubozono, Yoshihiro'
'Nakajima, Kiyohiko'
'Nishihara, Yasushi'

_publ_section_title
;
 Synthesis of methoxy-substituted picenes: substitution position effect on
 their electronic and single-crystal structures.
;
_journal_issue 11
_journal_name_full 'The Journal of organic chemistry'
_journal_page_first 4973
_journal_page_last 4983
_journal_paper_doi 10.1021/jo500543h
_journal_volume 79
_journal_year 2014
_chemical_formula_moiety 'C24 H18 O2'
_chemical_formula_sum 'C24 H18 O2'
_chemical_formula_weight 338.38
_space_group_IT_number 19
_symmetry_cell_setting orthorhombic
_symmetry_Int_Tables_number 19
_symmetry_space_group_name_Hall 'P 2ac 2ab'
_symmetry_space_group_name_H-M 'P 21 21 21'
_atom_sites_solution_hydrogens geom
_atom_sites_solution_primary direct
_atom_sites_solution_secondary difmap
_audit_creation_method SHELXL-97
_cell_angle_alpha 90.00
_cell_angle_beta 90.00
_cell_angle_gamma 90.00
_cell_formula_units_Z 4
_cell_length_a 6.993(3)
_cell_length_b 8.884(4)
_cell_length_c 26.801(7)
_cell_measurement_reflns_used 12808
_cell_measurement_temperature 298
_cell_measurement_theta_max 27.47
_cell_measurement_theta_min 3.01
_cell_volume 1665.0(11)
_computing_cell_refinement 'RAPID AUTO'
_computing_data_collection 'RAPID AUTO'
_computing_data_reduction 'RAPID AUTO'
_computing_molecular_graphics 'CrystalStructure 4.0 (Rigaku, 2010)'
_computing_publication_material 'CrystalStructure 4.0'
_computing_structure_refinement 'SHELXL-97 (Sheldrick, 2008)'
_computing_structure_solution 'SHELXS-97 (Sheldrick, 2008)'
_diffrn_ambient_temperature 298
_diffrn_detector_area_resol_mean 10.000
_diffrn_measured_fraction_theta_full 0.999
_diffrn_measured_fraction_theta_max 0.999
_diffrn_measurement_device_type 'Rigaku R-AXIS RAPID'
_diffrn_measurement_method \w
_diffrn_radiation_monochromator graphite
_diffrn_radiation_source 'sealed tube'
_diffrn_radiation_type MoK\a
_diffrn_radiation_wavelength 0.71075
_diffrn_reflns_av_R_equivalents 0.0250
_diffrn_reflns_av_sigmaI/netI 0.0196
_diffrn_reflns_limit_h_max 9
_diffrn_reflns_limit_h_min -8
_diffrn_reflns_limit_k_max 11
_diffrn_reflns_limit_k_min -11
_diffrn_reflns_limit_l_max 34
_diffrn_reflns_limit_l_min -34
_diffrn_reflns_number 16503
_diffrn_reflns_theta_full 27.47
_diffrn_reflns_theta_max 27.47
_diffrn_reflns_theta_min 3.01
_exptl_absorpt_coefficient_mu 0.085
_exptl_absorpt_correction_T_max 0.9874
_exptl_absorpt_correction_T_min 0.9510
_exptl_absorpt_correction_type numerical
_exptl_absorpt_process_details 'NUMABS (Rigaku, 1999)'
_exptl_crystal_colour colorless
_exptl_crystal_density_diffrn 1.350
_exptl_crystal_density_method 'not measured'
_exptl_crystal_description prism
_exptl_crystal_F_000 712
_exptl_crystal_size_max 0.60
_exptl_crystal_size_mid 0.20
_exptl_crystal_size_min 0.15
_refine_diff_density_max 0.126
_refine_diff_density_min -0.127
_refine_diff_density_rms 0.027
_refine_ls_abs_structure_details 'Flack H D (1983), Acta Cryst. A39, 876-881'
_refine_ls_abs_structure_Flack 0.2(12)
_refine_ls_extinction_method none
_refine_ls_goodness_of_fit_ref 1.059
_refine_ls_hydrogen_treatment refall
_refine_ls_matrix_type full
_refine_ls_number_parameters 307
_refine_ls_number_reflns 3809
_refine_ls_number_restraints 0
_refine_ls_restrained_S_all 1.059
_refine_ls_R_factor_all 0.0435
_refine_ls_R_factor_gt 0.0338
_refine_ls_shift/su_max 0.003
_refine_ls_shift/su_mean 0.000
_refine_ls_structure_factor_coef Fsqd
_refine_ls_weighting_details 'calc w=1/[\s^2^(Fo^2^)+(0.0494P)^2^+0.0704P] where P=(Fo^2^+2Fc^2^)/3'
_refine_ls_weighting_scheme calc
_refine_ls_wR_factor_gt 0.0849
_refine_ls_wR_factor_ref 0.0897
_reflns_number_gt 3176
_reflns_number_total 3809
_reflns_threshold_expression >2sigma(I)
_cod_data_source_file jo500543h_si_004.cif
_cod_data_source_block yn37
_cod_depositor_comments 'Adding full bibliography for 4029445--4029447.cif.'
_cod_original_cell_volume 1665.0(10)
_cod_database_code 4029445

loop_
_symmetry_equiv_pos_as_xyz
'x, y, z'
'x+1/2, -y+1/2, -z'
'-x, y+1/2, -z+1/2'
'-x+1/2, -y, z+1/2'

loop_
_atom_site_label
_atom_site_type_symbol
_atom_site_fract_x
_atom_site_fract_y
_atom_site_fract_z
_atom_site_U_iso_or_equiv
_atom_site_adp_type
_atom_site_occupancy
_atom_site_symmetry_multiplicity
_atom_site_calc_flag
O1 O 0.96057(19) 0.07895(16) 0.78812(4) 0.0669(3) Uani 1 1 d
O2 O 0.90877(18) 0.75133(14) 0.42086(4) 0.0621(3) Uani 1 1 d
C1 C 0.8086(2) 0.17258(18) 0.71241(5) 0.0457(3) Uani 1 1 d
C2 C 0.8130(2) 0.08352(18) 0.75438(5) 0.0496(4) Uani 1 1 d
C3 C 0.6609(3) -0.01336(19) 0.76587(6) 0.0558(4) Uani 1 1 d
C4 C 0.5051(3) -0.01620(18) 0.73566(6) 0.0549(4) Uani 1 1 d
C5 C 0.4925(2) 0.07543(16) 0.69267(5) 0.0464(3) Uani 1 1 d
C6 C 0.3266(2) 0.07678(19) 0.66219(6) 0.0516(4) Uani 1 1 d
C7 C 0.3138(2) 0.16396(19) 0.62111(5) 0.0486(3) Uani 1 1 d
C8 C 0.4686(2) 0.25814(15) 0.60587(5) 0.0397(3) Uani 1 1 d
C9 C 0.45608(19) 0.34790(15) 0.56110(5) 0.0396(3) Uani 1 1 d
C10 C 0.2849(2) 0.35213(19) 0.53177(5) 0.0483(3) Uani 1 1 d
C11 C 0.2735(2) 0.43648(19) 0.48999(5) 0.0503(4) Uani 1 1 d
C12 C 0.4305(2) 0.52283(16) 0.47259(5) 0.0441(3) Uani 1 1 d
C13 C 0.4183(2) 0.60907(19) 0.42870(5) 0.0525(4) Uani 1 1 d
C14 C 0.5716(3) 0.68856(19) 0.41100(5) 0.0523(4) Uani 1 1 d
C15 C 0.7452(2) 0.68326(17) 0.43704(5) 0.0467(3) Uani 1 1 d
C16 C 0.7596(2) 0.60394(17) 0.48100(5) 0.0437(3) Uani 1 1 d
C17 C 0.6041(2) 0.52200(15) 0.50009(5) 0.0394(3) Uani 1 1 d
C18 C 0.6144(2) 0.43485(15) 0.54571(5) 0.0388(3) Uani 1 1 d
C19 C 0.7805(2) 0.43427(17) 0.57604(5) 0.0428(3) Uani 1 1 d
C20 C 0.7907(2) 0.35249(17) 0.61894(5) 0.0432(3) Uani 1 1 d
C21 C 0.6362(2) 0.26072(16) 0.63531(5) 0.0392(3) Uani 1 1 d
C22 C 0.6482(2) 0.16996(17) 0.68017(5) 0.0415(3) Uani 1 1 d
C23 C 1.1035(3) 0.1915(3) 0.78423(7) 0.0664(5) Uani 1 1 d
C24 C 0.9033(4) 0.8270(2) 0.37405(6) 0.0653(5) Uani 1 1 d
H1 H 0.912(3) 0.237(2) 0.7064(6) 0.055(5) Uiso 1 1 d
H2 H 0.669(3) -0.069(2) 0.7960(6) 0.063(5) Uiso 1 1 d
H3 H 0.399(3) -0.082(2) 0.7430(6) 0.065(5) Uiso 1 1 d
H4 H 0.222(3) 0.012(2) 0.6715(6) 0.055(5) Uiso 1 1 d
H5 H 0.199(3) 0.161(2) 0.6011(6) 0.061(5) Uiso 1 1 d
H6 H 0.174(2) 0.2943(18) 0.5418(5) 0.049(4) Uiso 1 1 d
H7 H 0.152(3) 0.441(2) 0.4700(6) 0.067(5) Uiso 1 1 d
H8 H 0.298(3) 0.610(2) 0.4108(6) 0.060(5) Uiso 1 1 d
H9 H 0.560(3) 0.7460(19) 0.3808(6) 0.060(5) Uiso 1 1 d
H10 H 0.880(2) 0.6063(17) 0.4988(5) 0.042(4) Uiso 1 1 d
H11 H 0.890(2) 0.4932(19) 0.5658(6) 0.051(4) Uiso 1 1 d
H12 H 0.905(2) 0.3596(17) 0.6392(5) 0.042(4) Uiso 1 1 d
H13 H 1.191(3) 0.174(3) 0.8141(7) 0.079(6) Uiso 1 1 d
H14 H 1.170(3) 0.182(2) 0.7521(7) 0.072(5) Uiso 1 1 d
H15 H 1.047(3) 0.293(3) 0.7880(7) 0.084(7) Uiso 1 1 d
H16 H 0.799(4) 0.911(3) 0.3754(8) 0.092(7) Uiso 1 1 d
H17 H 0.869(3) 0.755(2) 0.3464(7) 0.078(6) Uiso 1 1 d
H18 H 1.027(3) 0.871(3) 0.3690(8) 0.084(7) Uiso 1 1 d

loop_
_atom_site_aniso_label
_atom_site_aniso_U_11
_atom_site_aniso_U_22
_atom_site_aniso_U_33
_atom_site_aniso_U_23
_atom_site_aniso_U_13
_atom_site_aniso_U_12
O1 0.0657(8) 0.0761(8) 0.0589(7) 0.0228(6) -0.0054(6) 0.0018(7)
O2 0.0674(7) 0.0732(8) 0.0456(5) 0.0123(5) -0.0035(5) -0.0185(7)
C1 0.0467(8) 0.0449(8) 0.0454(7) 0.0030(6) 0.0055(6) 0.0034(7)
C2 0.0557(9) 0.0483(8) 0.0448(7) 0.0026(6) 0.0053(6) 0.0084(7)
C3 0.0744(11) 0.0462(9) 0.0467(8) 0.0065(6) 0.0099(8) 0.0010(8)
C4 0.0682(11) 0.0436(8) 0.0528(9) 0.0013(6) 0.0124(8) -0.0106(8)
C5 0.0554(9) 0.0385(7) 0.0452(7) -0.0053(6) 0.0096(6) -0.0061(7)
C6 0.0555(9) 0.0476(8) 0.0518(8) -0.0066(6) 0.0091(7) -0.0163(8)
C7 0.0478(8) 0.0494(9) 0.0485(7) -0.0089(6) 0.0021(6) -0.0101(7)
C8 0.0399(8) 0.0368(7) 0.0423(6) -0.0079(5) 0.0044(5) -0.0013(6)
C9 0.0385(7) 0.0383(7) 0.0419(6) -0.0095(5) 0.0012(5) 0.0011(6)
C10 0.0394(8) 0.0526(9) 0.0528(8) -0.0075(6) -0.0020(6) -0.0059(7)
C11 0.0414(8) 0.0586(10) 0.0510(8) -0.0072(7) -0.0109(6) 0.0008(8)
C12 0.0441(8) 0.0448(8) 0.0433(7) -0.0076(6) -0.0042(6) 0.0040(7)
C13 0.0506(9) 0.0595(10) 0.0474(8) -0.0013(7) -0.0102(7) 0.0063(8)
C14 0.0646(10) 0.0521(9) 0.0402(7) 0.0010(6) -0.0058(7) 0.0068(8)
C15 0.0549(9) 0.0461(8) 0.0391(6) -0.0031(6) -0.0009(6) -0.0024(7)
C16 0.0456(8) 0.0470(8) 0.0386(6) -0.0019(5) -0.0034(6) -0.0017(7)
C17 0.0407(7) 0.0398(7) 0.0379(6) -0.0079(5) -0.0022(5) 0.0037(6)
C18 0.0400(7) 0.0377(7) 0.0388(6) -0.0060(5) 0.0010(5) 0.0021(6)
C19 0.0361(7) 0.0480(8) 0.0444(7) 0.0027(6) 0.0011(6) -0.0028(7)
C20 0.0372(7) 0.0496(8) 0.0426(7) 0.0021(6) -0.0016(6) -0.0027(7)
C21 0.0424(7) 0.0367(7) 0.0386(6) -0.0048(5) 0.0058(5) 0.0012(6)
C22 0.0475(8) 0.0360(7) 0.0411(6) -0.0042(5) 0.0088(5) 0.0025(6)
C23 0.0553(10) 0.0946(16) 0.0494(9) 0.0084(9) 0.0008(8) 0.0035(11)
C24 0.0904(14) 0.0646(11) 0.0409(8) 0.0043(7) -0.0010(8) -0.0238(12)

loop_
_atom_type_symbol
_atom_type_description
_atom_type_scat_dispersion_real
_atom_type_scat_dispersion_imag
_atom_type_scat_source
C C 0.0033 0.0016 'International Tables Vol C Tables 4.2.6.8 and 6.1.1.4'
H H 0.0000 0.0000 'International Tables Vol C Tables 4.2.6.8 and 6.1.1.4'
O O 0.0106 0.0060 'International Tables Vol C Tables 4.2.6.8 and 6.1.1.4'

loop_
_geom_angle_atom_site_label_1
_geom_angle_atom_site_label_2
_geom_angle_atom_site_label_3
_geom_angle
C2 O1 C23 117.43(13)
C15 O2 C24 117.83(14)
C2 C1 C22 120.47(14)
C2 C1 H1 118.3(10)
C22 C1 H1 121.2(10)
O1 C2 C1 124.93(15)
O1 C2 C3 114.04(13)
C1 C2 C3 121.03(15)
C4 C3 C2 119.28(14)
C4 C3 H2 123.2(12)
C2 C3 H2 117.3(12)
C3 C4 C5 121.71(15)
C3 C4 H3 120.5(10)
C5 C4 H3 117.8(11)
C4 C5 C22 119.12(14)
C4 C5 C6 121.68(14)
C22 C5 C6 119.19(13)
C7 C6 C5 121.92(14)
C7 C6 H4 120.3(10)
C5 C6 H4 117.8(10)
C6 C7 C8 121.31(15)
C6 C7 H5 119.6(11)
C8 C7 H5 119.1(11)
C21 C8 C7 118.60(13)
C21 C8 C9 120.35(12)
C7 C8 C9 121.05(13)
C18 C9 C10 118.72(12)
C18 C9 C8 119.87(12)
C10 C9 C8 121.41(13)
C11 C10 C9 121.29(14)
C11 C10 H6 118.4(9)
C9 C10 H6 120.3(9)
C10 C11 C12 121.82(14)
C10 C11 H7 121.1(11)
C12 C11 H7 117.0(11)
C13 C12 C11 121.53(14)
C13 C12 C17 119.25(14)
C11 C12 C17 119.22(13)
C14 C13 C12 121.59(14)
C14 C13 H8 120.1(10)
C12 C13 H8 118.3(10)
C13 C14 C15 119.25(13)
C13 C14 H9 120.1(11)
C15 C14 H9 120.6(11)
O2 C15 C16 115.94(13)
O2 C15 C14 123.58(12)
C16 C15 C14 120.47(14)
C15 C16 C17 121.34(13)
C15 C16 H10 118.4(9)
C17 C16 H10 120.3(9)
C16 C17 C12 118.02(12)
C16 C17 C18 123.06(12)
C12 C17 C18 118.90(12)
C9 C18 C19 118.22(12)
C9 C18 C17 120.01(12)
C19 C18 C17 121.77(12)
C20 C19 C18 121.93(13)
C20 C19 H11 119.1(10)
C18 C19 H11 119.0(9)
C19 C20 C21 121.76(13)
C19 C20 H12 118.8(9)
C21 C20 H12 119.4(8)
C8 C21 C20 117.83(12)
C8 C21 C22 120.14(12)
C20 C21 C22 122.02(12)
C5 C22 C1 118.34(13)
C5 C22 C21 118.79(13)
C1 C22 C21 122.87(13)
O1 C23 H13 105.0(12)
O1 C23 H14 109.7(12)
H13 C23 H14 113.1(15)
O1 C23 H15 110.6(14)
H13 C23 H15 107.1(17)
H14 C23 H15 111.1(17)
O2 C24 H16 109.1(12)
O2 C24 H17 110.7(11)
H16 C24 H17 108.3(16)
O2 C24 H18 107.1(13)
H16 C24 H18 109.9(18)
H17 C24 H18 111.8(17)

loop_
_geom_bond_atom_site_label_1
_geom_bond_atom_site_label_2
_geom_bond_distance
O1 C2 1.373(2)
O1 C23 1.418(3)
O2 C15 1.3647(19)
O2 C24 1.4239(19)
C1 C2 1.376(2)
C1 C22 1.416(2)
C1 H1 0.935(19)
C2 C3 1.403(2)
C3 C4 1.357(3)
C3 H2 0.950(18)
C4 C5 1.413(2)
C4 H3 0.97(2)
C5 C22 1.415(2)
C5 C6 1.419(2)
C6 C7 1.349(2)
C6 H4 0.96(2)
C7 C8 1.428(2)
C7 H5 0.968(18)
C8 C21 1.4130(19)
C8 C9 1.4434(19)
C9 C18 1.4113(19)
C9 C10 1.4325(19)
C10 C11 1.350(2)
C10 H6 0.970(17)
C11 C12 1.418(2)
C11 H7 1.004(19)
C12 C13 1.406(2)
C12 C17 1.420(2)
C13 C14 1.368(2)
C13 H8 0.970(19)
C14 C15 1.401(2)
C14 H9 0.960(17)
C15 C16 1.3767(19)
C16 C17 1.405(2)
C16 H10 0.968(16)
C17 C18 1.4489(18)
C18 C19 1.4178(19)
C19 C20 1.3618(19)
C19 H11 0.967(18)
C20 C21 1.4229(19)
C20 H12 0.969(15)
C21 C22 1.4500(18)
C23 H13 1.02(2)
C23 H14 0.982(19)
C23 H15 0.99(2)
C24 H16 1.04(2)
C24 H17 1.01(2)
C24 H18 0.96(2)

loop_
_geom_torsion_atom_site_label_1
_geom_torsion_atom_site_label_2
_geom_torsion_atom_site_label_3
_geom_torsion_atom_site_label_4
_geom_torsion
C23 O1 C2 C1 11.2(2)
C23 O1 C2 C3 -169.14(15)
C22 C1 C2 O1 -179.37(14)
C22 C1 C2 C3 1.0(2)
O1 C2 C3 C4 178.68(15)
C1 C2 C3 C4 -1.6(2)
C2 C3 C4 C5 0.4(2)
C3 C4 C5 C22 1.5(2)
C3 C4 C5 C6 -177.48(15)
C4 C5 C6 C7 -179.97(15)
C22 C5 C6 C7 1.0(2)
C5 C6 C7 C8 0.8(2)
C6 C7 C8 C21 -1.1(2)
C6 C7 C8 C9 178.22(14)
C21 C8 C9 C18 2.13(18)
C7 C8 C9 C18 -177.18(13)
C21 C8 C9 C10 -177.33(12)
C7 C8 C9 C10 3.35(19)
C18 C9 C10 C11 0.4(2)
C8 C9 C10 C11 179.83(14)
C9 C10 C11 C12 1.1(2)
C10 C11 C12 C13 179.23(14)
C10 C11 C12 C17 -0.7(2)
C11 C12 C13 C14 -177.86(15)
C17 C12 C13 C14 2.0(2)
C12 C13 C14 C15 0.4(2)
C24 O2 C15 C16 176.32(15)
C24 O2 C15 C14 -2.4(2)
C13 C14 C15 O2 176.04(14)
C13 C14 C15 C16 -2.6(2)
O2 C15 C16 C17 -176.42(13)
C14 C15 C16 C17 2.3(2)
C15 C16 C17 C12 0.2(2)
C15 C16 C17 C18 178.83(13)
C13 C12 C17 C16 -2.3(2)
C11 C12 C17 C16 177.62(13)
C13 C12 C17 C18 178.98(13)
C11 C12 C17 C18 -1.11(19)
C10 C9 C18 C19 177.64(12)
C8 C9 C18 C19 -1.83(18)
C10 C9 C18 C17 -2.14(18)
C8 C9 C18 C17 178.38(11)
C16 C17 C18 C9 -176.15(13)
C12 C17 C18 C9 2.51(18)
C16 C17 C18 C19 4.08(19)
C12 C17 C18 C19 -177.26(12)
C9 C18 C19 C20 0.2(2)
C17 C18 C19 C20 -179.99(13)
C18 C19 C20 C21 1.1(2)
C7 C8 C21 C20 178.55(13)
C9 C8 C21 C20 -0.79(18)
C7 C8 C21 C22 -0.47(18)
C9 C8 C21 C22 -179.80(12)
C19 C20 C21 C8 -0.8(2)
C19 C20 C21 C22 178.15(13)
C4 C5 C22 C1 -2.1(2)
C6 C5 C22 C1 176.91(13)
C4 C5 C22 C21 178.43(13)
C6 C5 C22 C21 -2.55(19)
C2 C1 C22 C5 0.9(2)
C2 C1 C22 C21 -179.67(13)
C8 C21 C22 C5 2.28(18)
C20 C21 C22 C5 -176.69(13)
C8 C21 C22 C1 -177.16(13)
C20 C21 C22 C1 3.9(2)
